data_4508355
loop_
_publ_author_name
'Belokon, Yuri N.'
'Maleev, Victor I.'
'North, Michael'
'Larionov, Vladimir A.'
'Savel&#x2019;yeva, Tat&#x2019;yana F.'
'Nijland, Aike'
'Nelyubina, Yuliya V.'

_publ_section_title
;
 Chiral Octahedral Complexes of CoIIIAs a Family of Asymmetric Catalysts
 Operating under Phase Transfer Conditions
;
_journal_name_full 'ACS Catalysis'
_journal_page_first 1951
_journal_paper_doi 10.1021/cs400409d
_journal_year 2013
_chemical_formula_sum 'C44 H70 Cl5 Co N4 O2'
_chemical_formula_weight 923.22
_chemical_name_systematic
; 
 ? 
;
_space_group_IT_number 15
_symmetry_space_group_name_Hall '-C 2yc'
_symmetry_space_group_name_H-M 'C 1 2/c 1'
_atom_sites_solution_hydrogens geom
_atom_sites_solution_primary direct
_atom_sites_solution_secondary difmap
_audit_creation_method SHELXL-97
_cell_angle_alpha 90.00
_cell_angle_beta 93.947(2)
_cell_angle_gamma 90.00
_cell_formula_units_Z 8
_cell_length_a 39.868(5)
_cell_length_b 11.8049(14)
_cell_length_c 19.788(2)
_cell_measurement_temperature 100(2)
_cell_volume 9290.9(19)
_computing_structure_refinement 'SHELXL-97 (Sheldrick, 1997)'
_computing_structure_solution 'SHELXS-97 (Sheldrick, 1990)'
_diffrn_ambient_temperature 100(2)
_diffrn_measured_fraction_theta_full 1.000
_diffrn_measured_fraction_theta_max 1.000
_diffrn_radiation_monochromator graphite
_diffrn_radiation_source 'fine-focus sealed tube'
_diffrn_radiation_type MoK\a
_diffrn_radiation_wavelength 0.71073
_diffrn_reflns_av_R_equivalents 0.0975
_diffrn_reflns_av_sigmaI/netI 0.0782
_diffrn_reflns_limit_h_max 50
_diffrn_reflns_limit_h_min -50
_diffrn_reflns_limit_k_max 15
_diffrn_reflns_limit_k_min -15
_diffrn_reflns_limit_l_max 25
_diffrn_reflns_limit_l_min -25
_diffrn_reflns_number 44985
_diffrn_reflns_theta_full 27.00
_diffrn_reflns_theta_max 27.00
_diffrn_reflns_theta_min 1.02
_exptl_absorpt_coefficient_mu 0.697
_exptl_absorpt_correction_T_max 0.9931
_exptl_absorpt_correction_T_min 0.7925
_exptl_crystal_density_diffrn 1.320
_exptl_crystal_density_method 'not measured'
_exptl_crystal_F_000 3920
_exptl_crystal_size_max 0.35
_exptl_crystal_size_mid 0.05
_exptl_crystal_size_min 0.01
_refine_diff_density_max 0.977
_refine_diff_density_min -0.803
_refine_diff_density_rms 0.148
_refine_ls_extinction_coef 0.00056(9)
_refine_ls_extinction_expression Fc^*^=kFc[1+0.001xFc^2^\l^3^/sin(2\q)]^-1/4^
_refine_ls_extinction_method SHELXL
_refine_ls_goodness_of_fit_ref 1.049
_refine_ls_hydrogen_treatment mixed
_refine_ls_matrix_type full
_refine_ls_number_parameters 518
_refine_ls_number_reflns 10159
_refine_ls_number_restraints 0
_refine_ls_restrained_S_all 1.049
_refine_ls_R_factor_all 0.1107
_refine_ls_R_factor_gt 0.0580
_refine_ls_shift/su_max 0.001
_refine_ls_shift/su_mean 0.000
_refine_ls_structure_factor_coef Fsqd
_refine_ls_weighting_details 'calc w=1/[\s^2^(Fo^2^)+(0.1000P)^2^+0.0000P] where P=(Fo^2^+2Fc^2^)/3'
_refine_ls_weighting_scheme calc
_refine_ls_wR_factor_gt 0.1494
_refine_ls_wR_factor_ref 0.1845
_reflns_number_gt 6346
_reflns_number_total 10159
_reflns_threshold_expression >2sigma(I)
_cod_data_source_file cs400409d_si_002.cif
_cod_data_source_block a
_cod_database_code 4508355

loop_
_symmetry_equiv_pos_as_xyz
'x, y, z'
'-x, y, -z+1/2'
'x+1/2, y+1/2, z'
'-x+1/2, y+1/2, -z+1/2'
'-x, -y, -z'
'x, -y, z-1/2'
'-x+1/2, -y+1/2, -z'
'x+1/2, -y+1/2, z-1/2'

loop_
_atom_site_label
_atom_site_type_symbol
_atom_site_fract_x
_atom_site_fract_y
_atom_site_fract_z
_atom_site_U_iso_or_equiv
_atom_site_adp_type
_atom_site_occupancy
_atom_site_symmetry_multiplicity
_atom_site_calc_flag
_atom_site_refinement_flags
Co1 Co 0.169704(12) 0.15539(5) 0.37891(2) 0.02085(15) Uani 1 1 d .
O1 O 0.13731(6) 0.2693(2) 0.38518(12) 0.0252(6) Uani 1 1 d .
N1 N 0.16358(7) 0.0917(3) 0.46527(13) 0.0200(6) Uani 1 1 d .
N2 N 0.20117(7) 0.0321(3) 0.36864(14) 0.0244(7) Uani 1 1 d .
H2NA H 0.2000 0.2901 0.4546 0.029 Uiso 1 1 d R
H2NB H 0.2232 0.2269 0.4248 0.029 Uiso 1 1 d R
C1 C 0.11681(9) 0.2833(3) 0.43336(17) 0.0215(8) Uani 1 1 d .
C2 C 0.11920(9) 0.2194(3) 0.49416(17) 0.0210(8) Uani 1 1 d .
C3 C 0.09701(9) 0.2412(3) 0.54533(18) 0.0239(8) Uani 1 1 d .
H3A H 0.0992 0.1978 0.5858 0.029 Uiso 1 1 calc R
C4 C 0.07256(9) 0.3221(3) 0.53888(18) 0.0227(8) Uani 1 1 d .
C5 C 0.06997(9) 0.3817(3) 0.47646(18) 0.0248(8) Uani 1 1 d .
H5A H 0.0527 0.4369 0.4702 0.030 Uiso 1 1 calc R
C6 C 0.09052(9) 0.3656(3) 0.42436(18) 0.0236(8) Uani 1 1 d .
C7 C 0.14245(9) 0.1277(3) 0.50621(17) 0.0223(8) Uani 1 1 d .
H7A H 0.1421 0.0901 0.5486 0.027 Uiso 1 1 calc R
C8 C 0.18629(9) -0.0045(3) 0.48211(17) 0.0233(8) Uani 1 1 d .
H8A H 0.2082 0.0268 0.5014 0.028 Uiso 1 1 calc R
C9 C 0.19225(9) -0.0599(3) 0.41427(17) 0.0237(8) Uani 1 1 d .
H9A H 0.1706 -0.0941 0.3958 0.028 Uiso 1 1 calc R
C10 C 0.21837(9) -0.1536(4) 0.42196(18) 0.0272(8) Uani 1 1 d .
H10C H 0.2402 -0.1223 0.4401 0.033 Uiso 1 1 calc R
H10D H 0.2215 -0.1887 0.3774 0.033 Uiso 1 1 calc R
C11 C 0.20580(10) -0.2416(4) 0.47058(19) 0.0315(9) Uani 1 1 d .
H11C H 0.1848 -0.2760 0.4504 0.038 Uiso 1 1 calc R
H11D H 0.2228 -0.3025 0.4774 0.038 Uiso 1 1 calc R
C12 C 0.19923(10) -0.1895(4) 0.53864(18) 0.0318(10) Uani 1 1 d .
H12C H 0.2207 -0.1619 0.5608 0.038 Uiso 1 1 calc R
H12D H 0.1902 -0.2484 0.5681 0.038 Uiso 1 1 calc R
C13 C 0.17440(10) -0.0915(3) 0.53147(18) 0.0287(9) Uani 1 1 d .
H13C H 0.1520 -0.1203 0.5150 0.034 Uiso 1 1 calc R
H13D H 0.1723 -0.0556 0.5762 0.034 Uiso 1 1 calc R
C14 C 0.04733(9) 0.3456(4) 0.59178(18) 0.0266(8) Uani 1 1 d .
C15 C 0.04446(11) 0.4736(4) 0.6050(2) 0.0345(10) Uani 1 1 d .
H15D H 0.0664 0.5032 0.6222 0.052 Uiso 1 1 calc R
H15E H 0.0279 0.4869 0.6385 0.052 Uiso 1 1 calc R
H15F H 0.0373 0.5124 0.5626 0.052 Uiso 1 1 calc R
C16 C 0.05714(11) 0.2875(4) 0.6586(2) 0.0372(10) Uani 1 1 d .
H16D H 0.0577 0.2053 0.6517 0.056 Uiso 1 1 calc R
H16E H 0.0406 0.3057 0.6914 0.056 Uiso 1 1 calc R
H16F H 0.0794 0.3138 0.6759 0.056 Uiso 1 1 calc R
C17 C 0.01294(10) 0.3024(4) 0.5637(2) 0.0340(10) Uani 1 1 d .
H17D H 0.0141 0.2205 0.5562 0.051 Uiso 1 1 calc R
H17E H 0.0066 0.3405 0.5207 0.051 Uiso 1 1 calc R
H17F H -0.0039 0.3185 0.5962 0.051 Uiso 1 1 calc R
C18 C 0.08395(10) 0.4304(4) 0.3572(2) 0.0313(9) Uani 1 1 d .
C19 C 0.07011(12) 0.3466(4) 0.3035(2) 0.0397(11) Uani 1 1 d .
H19D H 0.0493 0.3127 0.3180 0.060 Uiso 1 1 calc R
H19E H 0.0867 0.2869 0.2976 0.060 Uiso 1 1 calc R
H19F H 0.0654 0.3863 0.2604 0.060 Uiso 1 1 calc R
C20 C 0.11578(11) 0.4868(4) 0.3334(2) 0.0439(12) Uani 1 1 d .
H20D H 0.1260 0.5345 0.3699 0.066 Uiso 1 1 calc R
H20E H 0.1099 0.5337 0.2935 0.066 Uiso 1 1 calc R
H20F H 0.1318 0.4283 0.3218 0.066 Uiso 1 1 calc R
C21 C 0.05787(11) 0.5238(4) 0.3628(2) 0.0371(10) Uani 1 1 d .
H21D H 0.0654 0.5761 0.3992 0.056 Uiso 1 1 calc R
H21E H 0.0363 0.4902 0.3729 0.056 Uiso 1 1 calc R
H21F H 0.0551 0.5653 0.3198 0.056 Uiso 1 1 calc R
O1' O 0.13650(6) 0.0556(2) 0.34146(12) 0.0235(6) Uani 1 1 d .
N1' N 0.17862(7) 0.2180(3) 0.29375(14) 0.0216(7) Uani 1 1 d .
N2' N 0.20465(7) 0.2586(3) 0.41714(14) 0.0238(7) Uani 1 1 d .
H2NC H 0.1998 0.0096 0.3271 0.029 Uiso 1 1 d R
H2ND H 0.2194 0.0502 0.3753 0.029 Uiso 1 1 d R
C1' C 0.11731(9) 0.0769(3) 0.28650(17) 0.0218(8) Uani 1 1 d .
C2' C 0.12752(9) 0.1490(3) 0.23420(17) 0.0224(8) Uani 1 1 d .
C3' C 0.10650(9) 0.1662(3) 0.17495(17) 0.0246(8) Uani 1 1 d .
H3'A H 0.1141 0.2127 0.1400 0.029 Uiso 1 1 calc R
C4' C 0.07542(9) 0.1177(3) 0.16658(17) 0.0236(8) Uani 1 1 d .
C5' C 0.06585(9) 0.0462(3) 0.21852(17) 0.0238(8) Uani 1 1 d .
H5'A H 0.0444 0.0109 0.2128 0.029 Uiso 1 1 calc R
C6' C 0.08535(9) 0.0233(3) 0.27733(17) 0.0225(8) Uani 1 1 d .
C7' C 0.15853(9) 0.2113(3) 0.24037(17) 0.0231(8) Uani 1 1 d .
H7'A H 0.1647 0.2512 0.2014 0.028 Uiso 1 1 calc R
C8' C 0.20914(9) 0.2890(4) 0.29784(18) 0.0257(8) Uani 1 1 d .
H8'A H 0.2291 0.2375 0.2981 0.031 Uiso 1 1 calc R
C9' C 0.20977(9) 0.3476(3) 0.36641(18) 0.0246(8) Uani 1 1 d .
H9'A H 0.1903 0.4012 0.3659 0.029 Uiso 1 1 calc R
C10' C 0.24198(10) 0.4155(4) 0.38080(19) 0.0304(9) Uani 1 1 d .
H10A H 0.2412 0.4549 0.4249 0.036 Uiso 1 1 calc R
H10B H 0.2615 0.3637 0.3836 0.036 Uiso 1 1 calc R
C11' C 0.24589(11) 0.5021(4) 0.3248(2) 0.0360(10) Uani 1 1 d .
H11A H 0.2280 0.5599 0.3263 0.043 Uiso 1 1 calc R
H11B H 0.2678 0.5409 0.3326 0.043 Uiso 1 1 calc R
C12' C 0.24392(10) 0.4470(4) 0.2556(2) 0.0356(10) Uani 1 1 d .
H12A H 0.2639 0.3983 0.2519 0.043 Uiso 1 1 calc R
H12B H 0.2445 0.5068 0.2206 0.043 Uiso 1 1 calc R
C13' C 0.21232(10) 0.3756(4) 0.24162(19) 0.0311(9) Uani 1 1 d .
H13A H 0.1923 0.4254 0.2386 0.037 Uiso 1 1 calc R
H13B H 0.2134 0.3360 0.1977 0.037 Uiso 1 1 calc R
C14' C 0.04991(9) 0.1408(4) 0.10615(18) 0.0264(9) Uani 1 1 d .
C15' C 0.03742(10) 0.0298(4) 0.07477(19) 0.0333(10) Uani 1 1 d .
H15A H 0.0564 -0.0124 0.0585 0.050 Uiso 1 1 calc R
H15B H 0.0210 0.0455 0.0367 0.050 Uiso 1 1 calc R
H15C H 0.0267 -0.0153 0.1089 0.050 Uiso 1 1 calc R
C16' C 0.02030(10) 0.2059(4) 0.1318(2) 0.0335(10) Uani 1 1 d .
H16A H 0.0037 0.2209 0.0940 0.050 Uiso 1 1 calc R
H16B H 0.0283 0.2779 0.1517 0.050 Uiso 1 1 calc R
H16C H 0.0099 0.1608 0.1663 0.050 Uiso 1 1 calc R
C17' C 0.06565(10) 0.2117(4) 0.05216(19) 0.0318(9) Uani 1 1 d .
H17A H 0.0857 0.1731 0.0376 0.048 Uiso 1 1 calc R
H17B H 0.0720 0.2861 0.0710 0.048 Uiso 1 1 calc R
H17C H 0.0494 0.2215 0.0132 0.048 Uiso 1 1 calc R
C18' C 0.07251(9) -0.0547(3) 0.33180(18) 0.0250(8) Uani 1 1 d .
C19' C 0.07133(11) 0.0099(4) 0.39859(18) 0.0344(10) Uani 1 1 d .
H19A H 0.0581 0.0792 0.3911 0.052 Uiso 1 1 calc R
H19B H 0.0942 0.0298 0.4156 0.052 Uiso 1 1 calc R
H19C H 0.0609 -0.0379 0.4319 0.052 Uiso 1 1 calc R
C20' C 0.09546(10) -0.1587(4) 0.3416(2) 0.0322(9) Uani 1 1 d .
H20A H 0.1185 -0.1340 0.3544 0.048 Uiso 1 1 calc R
H20B H 0.0951 -0.2018 0.2992 0.048 Uiso 1 1 calc R
H20C H 0.0874 -0.2068 0.3775 0.048 Uiso 1 1 calc R
C21' C 0.03687(9) -0.0975(4) 0.31339(19) 0.0288(9) Uani 1 1 d .
H21A H 0.0214 -0.0330 0.3093 0.043 Uiso 1 1 calc R
H21B H 0.0300 -0.1488 0.3489 0.043 Uiso 1 1 calc R
H21C H 0.0364 -0.1381 0.2701 0.043 Uiso 1 1 calc R
Cl1 Cl 0.27607(3) 0.12102(11) 0.42740(5) 0.0405(3) Uani 1 1 d .
C1S C 0.14491(13) 0.4970(5) 0.0555(3) 0.0633(17) Uani 1 1 d .
H1SA H 0.1338 0.5675 0.0387 0.076 Uiso 1 1 calc R
H1SB H 0.1693 0.5048 0.0505 0.076 Uiso 1 1 calc R
Cl1S Cl 0.12931(4) 0.38222(13) 0.00709(9) 0.0735(5) Uani 1 1 d .
Cl2S Cl 0.13775(4) 0.47814(13) 0.14258(8) 0.0721(5) Uani 1 1 d .
C2S C 0.16790(13) 0.7548(4) 0.1870(2) 0.0447(12) Uani 1 1 d .
H2SA H 0.1476 0.7170 0.1662 0.054 Uiso 1 1 calc R
H2SB H 0.1866 0.7418 0.1574 0.054 Uiso 1 1 calc R
Cl3S Cl 0.17822(5) 0.69675(14) 0.26691(9) 0.0849(6) Uani 1 1 d .
Cl4S Cl 0.16040(3) 0.90076(10) 0.19366(5) 0.0424(3) Uani 1 1 d .

loop_
_atom_site_aniso_label
_atom_site_aniso_U_11
_atom_site_aniso_U_22
_atom_site_aniso_U_33
_atom_site_aniso_U_23
_atom_site_aniso_U_13
_atom_site_aniso_U_12
Co1 0.0169(2) 0.0328(3) 0.0123(2) 0.0003(2) -0.00276(17) 0.0021(2)
O1 0.0224(13) 0.0368(16) 0.0165(12) 0.0042(11) 0.0022(10) 0.0041(11)
N1 0.0185(15) 0.0294(18) 0.0114(13) -0.0007(12) -0.0041(11) 0.0038(13)
N2 0.0198(15) 0.041(2) 0.0122(14) -0.0011(14) -0.0023(12) 0.0000(14)
C1 0.0193(18) 0.029(2) 0.0162(16) 0.0001(15) -0.0007(14) -0.0011(15)
C2 0.0200(17) 0.027(2) 0.0156(16) -0.0029(15) -0.0021(13) 0.0015(15)
C3 0.0252(19) 0.030(2) 0.0159(17) 0.0019(15) -0.0047(14) 0.0000(16)
C4 0.0212(18) 0.028(2) 0.0187(17) -0.0029(15) 0.0014(14) 0.0003(15)
C5 0.0223(18) 0.027(2) 0.0250(19) 0.0011(16) -0.0010(15) 0.0040(15)
C6 0.0214(18) 0.028(2) 0.0211(17) 0.0037(15) -0.0008(14) 0.0008(15)
C7 0.0219(18) 0.031(2) 0.0129(16) -0.0013(15) -0.0052(13) -0.0009(15)
C8 0.0226(18) 0.031(2) 0.0157(16) -0.0003(15) -0.0035(14) 0.0045(16)
C9 0.0227(18) 0.035(2) 0.0131(16) 0.0033(15) -0.0030(14) 0.0043(16)
C10 0.0234(19) 0.039(2) 0.0191(17) -0.0019(17) -0.0032(14) 0.0081(17)
C11 0.030(2) 0.040(3) 0.0232(19) -0.0001(18) -0.0044(16) 0.0111(18)
C12 0.035(2) 0.041(3) 0.0185(18) 0.0038(17) -0.0022(16) 0.0108(19)
C13 0.031(2) 0.036(2) 0.0188(18) 0.0025(17) -0.0002(15) 0.0086(18)
C14 0.0254(19) 0.035(2) 0.0195(17) -0.0005(17) 0.0044(15) 0.0025(17)
C15 0.037(2) 0.036(2) 0.032(2) -0.0028(19) 0.0067(18) 0.0064(19)
C16 0.044(3) 0.045(3) 0.023(2) 0.0037(19) 0.0086(18) 0.012(2)
C17 0.026(2) 0.043(3) 0.034(2) -0.003(2) 0.0057(17) -0.0007(18)
C18 0.032(2) 0.035(2) 0.028(2) 0.0093(18) 0.0046(17) 0.0100(18)
C19 0.045(3) 0.052(3) 0.0208(19) 0.004(2) -0.0045(18) 0.017(2)
C20 0.035(2) 0.047(3) 0.052(3) 0.022(2) 0.016(2) 0.008(2)
C21 0.037(2) 0.041(3) 0.034(2) 0.013(2) 0.0062(19) 0.016(2)
O1' 0.0207(13) 0.0333(16) 0.0158(12) 0.0039(11) -0.0045(10) 0.0005(11)
N1' 0.0182(15) 0.0311(18) 0.0154(14) 0.0004(13) -0.0003(12) 0.0004(13)
N2' 0.0186(15) 0.0357(19) 0.0166(14) -0.0012(13) -0.0015(12) 0.0015(13)
C1' 0.0213(18) 0.031(2) 0.0127(16) -0.0012(15) -0.0033(13) 0.0030(15)
C2' 0.0210(17) 0.028(2) 0.0174(16) 0.0007(15) -0.0037(14) 0.0005(15)
C3' 0.029(2) 0.031(2) 0.0136(16) -0.0002(15) -0.0015(14) 0.0012(17)
C4' 0.0241(19) 0.031(2) 0.0148(16) 0.0008(15) -0.0036(14) 0.0010(15)
C5' 0.0198(18) 0.031(2) 0.0198(17) -0.0014(16) -0.0032(14) -0.0026(15)
C6' 0.0213(18) 0.027(2) 0.0191(17) -0.0010(15) 0.0003(14) 0.0006(15)
C7' 0.0213(18) 0.033(2) 0.0143(16) 0.0020(15) -0.0006(14) 0.0010(16)
C8' 0.0174(18) 0.041(2) 0.0184(17) -0.0017(17) -0.0011(14) -0.0009(16)
C9' 0.0216(18) 0.032(2) 0.0192(17) 0.0040(16) -0.0034(14) 0.0004(16)
C10' 0.0233(19) 0.043(3) 0.0243(19) 0.0000(18) -0.0058(16) -0.0035(17)
C11' 0.028(2) 0.041(3) 0.038(2) 0.007(2) -0.0065(18) -0.0082(19)
C12' 0.028(2) 0.050(3) 0.029(2) 0.007(2) 0.0016(17) -0.0082(19)
C13' 0.025(2) 0.045(3) 0.0219(19) 0.0057(18) -0.0037(16) -0.0061(18)
C14' 0.0247(19) 0.038(2) 0.0160(17) 0.0028(16) -0.0065(14) -0.0008(17)
C15' 0.035(2) 0.047(3) 0.0170(18) 0.0011(18) -0.0098(16) -0.0020(19)
C16' 0.026(2) 0.046(3) 0.027(2) 0.0055(19) -0.0079(16) 0.0043(18)
C17' 0.030(2) 0.046(3) 0.0174(18) 0.0056(18) -0.0102(16) 0.0012(18)
C18' 0.0221(18) 0.034(2) 0.0179(17) 0.0045(16) -0.0045(14) -0.0052(16)
C19' 0.037(2) 0.049(3) 0.0167(18) -0.0001(18) 0.0010(16) -0.009(2)
C20' 0.030(2) 0.033(2) 0.032(2) 0.0069(19) -0.0059(17) -0.0040(18)
C21' 0.025(2) 0.040(3) 0.0216(18) 0.0006(17) -0.0016(15) -0.0049(17)
Cl1 0.0271(5) 0.0587(8) 0.0349(5) -0.0001(5) -0.0044(4) 0.0041(5)
C1S 0.032(3) 0.053(4) 0.103(5) 0.029(3) -0.009(3) -0.011(2)
Cl1S 0.0805(11) 0.0497(9) 0.0945(12) 0.0039(8) 0.0361(9) 0.0082(8)
Cl2S 0.0695(9) 0.0603(9) 0.0800(10) 0.0208(8) -0.0418(8) -0.0095(7)
C2S 0.048(3) 0.046(3) 0.039(3) 0.000(2) -0.006(2) 0.003(2)
Cl3S 0.1264(15) 0.0534(9) 0.0681(10) 0.0110(8) -0.0413(10) 0.0135(9)
Cl4S 0.0529(7) 0.0412(7) 0.0321(5) -0.0006(5) -0.0045(5) 0.0071(5)

loop_
_atom_type_symbol
_atom_type_description
_atom_type_scat_dispersion_real
_atom_type_scat_dispersion_imag
_atom_type_scat_source
C C 0.0033 0.0016 'International Tables Vol C Tables 4.2.6.8 and 6.1.1.4'
H H 0.0000 0.0000 'International Tables Vol C Tables 4.2.6.8 and 6.1.1.4'
N N 0.0061 0.0033 'International Tables Vol C Tables 4.2.6.8 and 6.1.1.4'
O O 0.0106 0.0060 'International Tables Vol C Tables 4.2.6.8 and 6.1.1.4'
Co Co 0.3494 0.9721 'International Tables Vol C Tables 4.2.6.8 and 6.1.1.4'
Cl Cl 0.1484 0.1585 'International Tables Vol C Tables 4.2.6.8 and 6.1.1.4'

loop_
_geom_angle_atom_site_label_1
_geom_angle_atom_site_label_2
_geom_angle_atom_site_label_3
_geom_angle
O1 Co1 O1' 90.34(11)
O1 Co1 N1' 87.21(12)
O1' Co1 N1' 93.66(12)
O1 Co1 N1 95.31(12)
O1' Co1 N1 88.63(12)
N1' Co1 N1 176.59(12)
O1 Co1 N2 176.33(12)
O1' Co1 N2 86.09(12)
N1' Co1 N2 92.13(13)
N1 Co1 N2 85.50(12)
O1 Co1 N2' 90.18(12)
O1' Co1 N2' 179.32(12)
N1' Co1 N2' 85.93(13)
N1 Co1 N2' 91.76(13)
N2 Co1 N2' 93.38(13)
C1 O1 Co1 127.4(2)
C7 N1 C8 122.2(3)
C7 N1 Co1 124.7(3)
C8 N1 Co1 113.1(2)
C9 N2 Co1 107.7(2)
C9 N2 H2NC 110.8
Co1 N2 H2NC 109.4
C9 N2 H2ND 111.7
Co1 N2 H2ND 112.8
H2NC N2 H2ND 104.5
O1 C1 C2 122.8(3)
O1 C1 C6 119.0(3)
C2 C1 C6 118.2(3)
C3 C2 C1 120.1(3)
C3 C2 C7 116.6(3)
C1 C2 C7 123.2(3)
C4 C3 C2 122.6(3)
C4 C3 H3A 118.7
C2 C3 H3A 118.7
C3 C4 C5 115.9(3)
C3 C4 C14 124.3(3)
C5 C4 C14 119.7(3)
C6 C5 C4 125.0(3)
C6 C5 H5A 117.5
C4 C5 H5A 117.5
C5 C6 C1 118.0(3)
C5 C6 C18 120.3(3)
C1 C6 C18 121.6(3)
N1 C7 C2 126.2(3)
N1 C7 H7A 116.9
C2 C7 H7A 116.9
N1 C8 C13 116.9(3)
N1 C8 C9 105.2(3)
C13 C8 C9 110.6(3)
N1 C8 H8A 108.0
C13 C8 H8A 108.0
C9 C8 H8A 108.0
N2 C9 C10 113.9(3)
N2 C9 C8 106.4(3)
C10 C9 C8 111.8(3)
N2 C9 H9A 108.2
C10 C9 H9A 108.2
C8 C9 H9A 108.2
C9 C10 C11 107.9(3)
C9 C10 H10C 110.1
C11 C10 H10C 110.1
C9 C10 H10D 110.1
C11 C10 H10D 110.1
H10C C10 H10D 108.4
C12 C11 C10 111.6(4)
C12 C11 H11C 109.3
C10 C11 H11C 109.3
C12 C11 H11D 109.3
C10 C11 H11D 109.3
H11C C11 H11D 108.0
C11 C12 C13 112.1(3)
C11 C12 H12C 109.2
C13 C12 H12C 109.2
C11 C12 H12D 109.2
C13 C12 H12D 109.2
H12C C12 H12D 107.9
C8 C13 C12 110.1(3)
C8 C13 H13C 109.6
C12 C13 H13C 109.6
C8 C13 H13D 109.6
C12 C13 H13D 109.6
H13C C13 H13D 108.1
C16 C14 C4 111.9(3)
C16 C14 C17 109.6(3)
C4 C14 C17 107.8(3)
C16 C14 C15 108.3(3)
C4 C14 C15 110.8(3)
C17 C14 C15 108.3(3)
C14 C15 H15D 109.5
C14 C15 H15E 109.5
H15D C15 H15E 109.5
C14 C15 H15F 109.5
H15D C15 H15F 109.5
H15E C15 H15F 109.5
C14 C16 H16D 109.5
C14 C16 H16E 109.5
H16D C16 H16E 109.5
C14 C16 H16F 109.5
H16D C16 H16F 109.5
H16E C16 H16F 109.5
C14 C17 H17D 109.5
C14 C17 H17E 109.5
H17D C17 H17E 109.5
C14 C17 H17F 109.5
H17D C17 H17F 109.5
H17E C17 H17F 109.5
C21 C18 C19 107.7(3)
C21 C18 C20 106.9(4)
C19 C18 C20 109.6(4)
C21 C18 C6 111.9(3)
C19 C18 C6 108.1(3)
C20 C18 C6 112.6(3)
C18 C19 H19D 109.5
C18 C19 H19E 109.5
H19D C19 H19E 109.5
C18 C19 H19F 109.5
H19D C19 H19F 109.5
H19E C19 H19F 109.5
C18 C20 H20D 109.5
C18 C20 H20E 109.5
H20D C20 H20E 109.5
C18 C20 H20F 109.5
H20D C20 H20F 109.5
H20E C20 H20F 109.5
C18 C21 H21D 109.5
C18 C21 H21E 109.5
H21D C21 H21E 109.5
C18 C21 H21F 109.5
H21D C21 H21F 109.5
H21E C21 H21F 109.5
C1' O1' Co1 124.1(2)
C7' N1' C8' 123.1(3)
C7' N1' Co1 124.3(3)
C8' N1' Co1 112.2(2)
C9' N2' Co1 107.9(2)
C9' N2' H2NA 109.1
Co1 N2' H2NA 114.2
C9' N2' H2NB 106.2
Co1 N2' H2NB 112.9
H2NA N2' H2NB 106.2
O1' C1' C2' 122.6(3)
O1' C1' C6' 119.2(3)
C2' C1' C6' 118.2(3)
C3' C2' C1' 120.6(3)
C3' C2' C7' 117.2(3)
C1' C2' C7' 122.2(3)
C4' C3' C2' 121.6(3)
C4' C3' H3'A 119.2
C2' C3' H3'A 119.2
C3' C4' C5' 117.0(3)
C3' C4' C14' 124.5(3)
C5' C4' C14' 118.5(3)
C6' C5' C4' 124.7(3)
C6' C5' H5'A 117.7
C4' C5' H5'A 117.7
C5' C6' C1' 117.9(3)
C5' C6' C18' 121.0(3)
C1' C6' C18' 121.1(3)
N1' C7' C2' 125.9(3)
N1' C7' H7'A 117.1
C2' C7' H7'A 117.1
N1' C8' C9' 105.7(3)
N1' C8' C13' 116.8(3)
C9' C8' C13' 110.5(3)
N1' C8' H8'A 107.8
C9' C8' H8'A 107.8
C13' C8' H8'A 107.8
N2' C9' C8' 106.7(3)
N2' C9' C10' 113.7(3)
C8' C9' C10' 111.6(3)
N2' C9' H9'A 108.2
C8' C9' H9'A 108.2
C10' C9' H9'A 108.2
C11' C10' C9' 110.1(3)
C11' C10' H10A 109.6
C9' C10' H10A 109.6
C11' C10' H10B 109.6
C9' C10' H10B 109.6
H10A C10' H10B 108.1
C12' C11' C10' 111.6(4)
C12' C11' H11A 109.3
C10' C11' H11A 109.3
C12' C11' H11B 109.3
C10' C11' H11B 109.3
H11A C11' H11B 108.0
C11' C12' C13' 113.1(3)
C11' C12' H12A 109.0
C13' C12' H12A 109.0
C11' C12' H12B 109.0
C13' C12' H12B 109.0
H12A C12' H12B 107.8
C8' C13' C12' 110.3(3)
C8' C13' H13A 109.6
C12' C13' H13A 109.6
C8' C13' H13B 109.6
C12' C13' H13B 109.6
H13A C13' H13B 108.1
C15' C14' C16' 109.3(3)
C15' C14' C17' 109.0(3)
C16' C14' C17' 108.8(3)
C15' C14' C4' 110.2(3)
C16' C14' C4' 108.4(3)
C17' C14' C4' 111.1(3)
C14' C15' H15A 109.5
C14' C15' H15B 109.5
H15A C15' H15B 109.5
C14' C15' H15C 109.5
H15A C15' H15C 109.5
H15B C15' H15C 109.5
C14' C16' H16A 109.5
C14' C16' H16B 109.5
H16A C16' H16B 109.5
C14' C16' H16C 109.5
H16A C16' H16C 109.5
H16B C16' H16C 109.5
C14' C17' H17A 109.5
C14' C17' H17B 109.5
H17A C17' H17B 109.5
C14' C17' H17C 109.5
H17A C17' H17C 109.5
H17B C17' H17C 109.5
C21' C18' C19' 106.7(3)
C21' C18' C6' 112.4(3)
C19' C18' C6' 109.9(3)
C21' C18' C20' 107.6(3)
C19' C18' C20' 110.0(3)
C6' C18' C20' 110.2(3)
C18' C19' H19A 109.5
C18' C19' H19B 109.5
H19A C19' H19B 109.5
C18' C19' H19C 109.5
H19A C19' H19C 109.5
H19B C19' H19C 109.5
C18' C20' H20A 109.5
C18' C20' H20B 109.5
H20A C20' H20B 109.5
C18' C20' H20C 109.5
H20A C20' H20C 109.5
H20B C20' H20C 109.5
C18' C21' H21A 109.5
C18' C21' H21B 109.5
H21A C21' H21B 109.5
C18' C21' H21C 109.5
H21A C21' H21C 109.5
H21B C21' H21C 109.5
Cl1S C1S Cl2S 111.0(3)
Cl1S C1S H1SA 109.4
Cl2S C1S H1SA 109.4
Cl1S C1S H1SB 109.4
Cl2S C1S H1SB 109.4
H1SA C1S H1SB 108.0
Cl3S C2S Cl4S 110.4(3)
Cl3S C2S H2SA 109.6
Cl4S C2S H2SA 109.6
Cl3S C2S H2SB 109.6
Cl4S C2S H2SB 109.6
H2SA C2S H2SB 108.1

loop_
_geom_bond_atom_site_label_1
_geom_bond_atom_site_label_2
_geom_bond_distance
Co1 O1 1.875(3)
Co1 O1' 1.885(3)
Co1 N1' 1.896(3)
Co1 N1 1.898(3)
Co1 N2 1.941(3)
Co1 N2' 1.963(3)
O1 C1 1.308(4)
N1 C7 1.281(5)
N1 C8 1.476(5)
N2 C9 1.472(5)
N2 H2NC 0.8620
N2 H2ND 0.7588
C1 C2 1.418(5)
C1 C6 1.431(5)
C2 C3 1.413(5)
C2 C7 1.434(5)
C3 C4 1.365(5)
C3 H3A 0.9500
C4 C5 1.419(5)
C4 C14 1.526(5)
C5 C6 1.373(5)
C5 H5A 0.9500
C6 C18 1.541(5)
C7 H7A 0.9500
C8 C13 1.515(5)
C8 C9 1.526(5)
C8 H8A 1.0000
C9 C10 1.519(5)
C9 H9A 1.0000
C10 C11 1.524(6)
C10 H10C 0.9900
C10 H10D 0.9900
C11 C12 1.520(5)
C11 H11C 0.9900
C11 H11D 0.9900
C12 C13 1.523(5)
C12 H12C 0.9900
C12 H12D 0.9900
C13 H13C 0.9900
C13 H13D 0.9900
C14 C16 1.517(5)
C14 C17 1.531(5)
C14 C15 1.539(6)
C15 H15D 0.9800
C15 H15E 0.9800
C15 H15F 0.9800
C16 H16D 0.9800
C16 H16E 0.9800
C16 H16F 0.9800
C17 H17D 0.9800
C17 H17E 0.9800
C17 H17F 0.9800
C18 C21 1.525(5)
C18 C19 1.527(6)
C18 C20 1.535(6)
C19 H19D 0.9800
C19 H19E 0.9800
C19 H19F 0.9800
C20 H20D 0.9800
C20 H20E 0.9800
C20 H20F 0.9800
C21 H21D 0.9800
C21 H21E 0.9800
C21 H21F 0.9800
O1' C1' 1.310(4)
N1' C7' 1.283(4)
N1' C8' 1.475(5)
N2' C9' 1.477(5)
N2' H2NA 0.8614
N2' H2NB 0.8337
C1' C2' 1.421(5)
C1' C6' 1.423(5)
C2' C3' 1.408(5)
C2' C7' 1.437(5)
C3' C4' 1.365(5)
C3' H3'A 0.9500
C4' C5' 1.404(5)
C4' C14' 1.540(5)
C5' C6' 1.381(5)
C5' H5'A 0.9500
C6' C18' 1.532(5)
C7' H7'A 0.9500
C8' C9' 1.522(5)
C8' C13' 1.522(5)
C8' H8'A 1.0000
C9' C10' 1.524(5)
C9' H9'A 1.0000
C10' C11' 1.523(6)
C10' H10A 0.9900
C10' H10B 0.9900
C11' C12' 1.513(6)
C11' H11A 0.9900
C11' H11B 0.9900
C12' C13' 1.525(5)
C12' H12A 0.9900
C12' H12B 0.9900
C13' H13A 0.9900
C13' H13B 0.9900
C14' C15' 1.519(6)
C14' C16' 1.525(6)
C14' C17' 1.526(5)
C15' H15A 0.9800
C15' H15B 0.9800
C15' H15C 0.9800
C16' H16A 0.9800
C16' H16B 0.9800
C16' H16C 0.9800
C17' H17A 0.9800
C17' H17B 0.9800
C17' H17C 0.9800
C18' C21' 1.528(5)
C18' C19' 1.529(5)
C18' C20' 1.536(6)
C19' H19A 0.9800
C19' H19B 0.9800
C19' H19C 0.9800
C20' H20A 0.9800
C20' H20B 0.9800
C20' H20C 0.9800
C21' H21A 0.9800
C21' H21B 0.9800
C21' H21C 0.9800
C1S Cl1S 1.749(6)
C1S Cl2S 1.779(7)
C1S H1SA 0.9900
C1S H1SB 0.9900
C2S Cl3S 1.746(5)
C2S Cl4S 1.755(5)
C2S H2SA 0.9900
C2S H2SB 0.9900

loop_
_geom_torsion_atom_site_label_1
_geom_torsion_atom_site_label_2
_geom_torsion_atom_site_label_3
_geom_torsion_atom_site_label_4
_geom_torsion
O1' Co1 O1 C1 83.1(3)
N1' Co1 O1 C1 176.8(3)
N1 Co1 O1 C1 -5.5(3)
N2 Co1 O1 C1 97.0(19)
N2' Co1 O1 C1 -97.3(3)
O1 Co1 N1 C7 0.6(3)
O1' Co1 N1 C7 -89.6(3)
N1' Co1 N1 C7 138(2)
N2 Co1 N1 C7 -175.8(3)
N2' Co1 N1 C7 90.9(3)
O1 Co1 N1 C8 -178.5(2)
O1' Co1 N1 C8 91.3(2)
N1' Co1 N1 C8 -41(2)
N2 Co1 N1 C8 5.1(2)
N2' Co1 N1 C8 -88.2(2)
O1 Co1 N2 C9 -79.6(19)
O1' Co1 N2 C9 -65.6(2)
N1' Co1 N2 C9 -159.2(2)
N1 Co1 N2 C9 23.3(2)
N2' Co1 N2 C9 114.8(2)
Co1 O1 C1 C2 8.2(5)
Co1 O1 C1 C6 -171.0(3)
O1 C1 C2 C3 177.8(3)
C6 C1 C2 C3 -2.9(5)
O1 C1 C2 C7 -5.1(6)
C6 C1 C2 C7 174.1(3)
C1 C2 C3 C4 0.6(6)
C7 C2 C3 C4 -176.7(3)
C2 C3 C4 C5 1.8(5)
C2 C3 C4 C14 177.8(4)
C3 C4 C5 C6 -1.8(6)
C14 C4 C5 C6 -178.1(4)
C4 C5 C6 C1 -0.5(6)
C4 C5 C6 C18 176.3(4)
O1 C1 C6 C5 -177.9(3)
C2 C1 C6 C5 2.9(5)
O1 C1 C6 C18 5.3(5)
C2 C1 C6 C18 -174.0(3)
C8 N1 C7 C2 -179.3(3)
Co1 N1 C7 C2 1.7(5)
C3 C2 C7 N1 177.1(4)
C1 C2 C7 N1 -0.1(6)
C7 N1 C8 C13 27.0(5)
Co1 N1 C8 C13 -153.9(3)
C7 N1 C8 C9 150.1(3)
Co1 N1 C8 C9 -30.8(3)
Co1 N2 C9 C10 -169.2(2)
Co1 N2 C9 C8 -45.6(3)
N1 C8 C9 N2 48.8(4)
C13 C8 C9 N2 175.8(3)
N1 C8 C9 C10 173.7(3)
C13 C8 C9 C10 -59.2(4)
N2 C9 C10 C11 179.7(3)
C8 C9 C10 C11 59.1(4)
C9 C10 C11 C12 -57.4(4)
C10 C11 C12 C13 56.6(5)
N1 C8 C13 C12 175.2(3)
C9 C8 C13 C12 55.0(4)
C11 C12 C13 C8 -54.4(5)
C3 C4 C14 C16 12.6(5)
C5 C4 C14 C16 -171.5(4)
C3 C4 C14 C17 -108.1(4)
C5 C4 C14 C17 67.8(5)
C3 C4 C14 C15 133.6(4)
C5 C4 C14 C15 -50.5(5)
C5 C6 C18 C21 10.7(5)
C1 C6 C18 C21 -172.6(4)
C5 C6 C18 C19 -107.7(4)
C1 C6 C18 C19 69.1(5)
C5 C6 C18 C20 131.1(4)
C1 C6 C18 C20 -52.1(5)
O1 Co1 O1' C1' 57.0(3)
N1' Co1 O1' C1' -30.3(3)
N1 Co1 O1' C1' 152.3(3)
N2 Co1 O1' C1' -122.2(3)
N2' Co1 O1' C1' -83(11)
O1 Co1 N1' C7' -71.1(3)
O1' Co1 N1' C7' 19.1(3)
N1 Co1 N1' C7' 151(2)
N2 Co1 N1' C7' 105.3(3)
N2' Co1 N1' C7' -161.5(3)
O1 Co1 N1' C8' 101.0(3)
O1' Co1 N1' C8' -168.8(2)
N1 Co1 N1' C8' -37(2)
N2 Co1 N1' C8' -82.6(3)
N2' Co1 N1' C8' 10.6(3)
O1 Co1 N2' C9' -69.2(2)
O1' Co1 N2' C9' 70(11)
N1' Co1 N2' C9' 18.0(2)
N1 Co1 N2' C9' -164.5(2)
N2 Co1 N2' C9' 109.9(2)
Co1 O1' C1' C2' 27.4(5)
Co1 O1' C1' C6' -154.6(3)
O1' C1' C2' C3' 177.7(4)
C6' C1' C2' C3' -0.3(6)
O1' C1' C2' C7' -5.3(6)
C6' C1' C2' C7' 176.7(4)
C1' C2' C3' C4' 2.2(6)
C7' C2' C3' C4' -174.9(4)
C2' C3' C4' C5' -2.5(6)
C2' C3' C4' C14' 174.5(4)
C3' C4' C5' C6' 1.1(6)
C14' C4' C5' C6' -176.1(4)
C4' C5' C6' C1' 0.7(6)
C4' C5' C6' C18' 179.0(4)
O1' C1' C6' C5' -179.2(3)
C2' C1' C6' C5' -1.1(5)
O1' C1' C6' C18' 2.5(5)
C2' C1' C6' C18' -179.4(3)
C8' N1' C7' C2' -176.3(4)
Co1 N1' C7' C2' -5.1(6)
C3' C2' C7' N1' 170.4(4)
C1' C2' C7' N1' -6.6(6)
C7' N1' C8' C9' 136.5(4)
Co1 N1' C8' C9' -35.6(3)
C7' N1' C8' C13' 13.3(5)
Co1 N1' C8' C13' -158.9(3)
Co1 N2' C9' C8' -41.5(3)
Co1 N2' C9' C10' -165.0(3)
N1' C8' C9' N2' 49.6(4)
C13' C8' C9' N2' 176.9(3)
N1' C8' C9' C10' 174.4(3)
C13' C8' C9' C10' -58.4(4)
N2' C9' C10' C11' 177.9(3)
C8' C9' C10' C11' 57.1(5)
C9' C10' C11' C12' -54.0(5)
C10' C11' C12' C13' 53.5(5)
N1' C8' C13' C12' 176.3(3)
C9' C8' C13' C12' 55.5(4)
C11' C12' C13' C8' -53.9(5)
C3' C4' C14' C15' 128.8(4)
C5' C4' C14' C15' -54.2(5)
C3' C4' C14' C16' -111.5(4)
C5' C4' C14' C16' 65.4(5)
C3' C4' C14' C17' 7.9(6)
C5' C4' C14' C17' -175.1(4)
C5' C6' C18' C21' -1.6(5)
C1' C6' C18' C21' 176.6(3)
C5' C6' C18' C19' -120.3(4)
C1' C6' C18' C19' 57.9(5)
C5' C6' C18' C20' 118.3(4)
C1' C6' C18' C20' -63.5(5)
